data_7039268
loop_
_publ_author_name
'Zablocka, Maria'
'Oshovsky, Gennady'
'Duhayon, Carine'
'Ladeira, Sonia'
'Caminade, Anne-Marie'
'Mignani, Serge'
'Majoral, Jean-Pierre'

_publ_section_title
;
 Thiazoyl phosphines. Design, reactivity, and complexation.
;
_journal_issue 23
_journal_name_full 'Dalton transactions (Cambridge, England : 2003)'
_journal_page_first 9695
_journal_page_last 9703
_journal_paper_doi 10.1039/c6dt01106c
_journal_volume 45
_journal_year 2016
_chemical_compound_source 'synthesis as described'
_chemical_formula_moiety 'C26 H22 N4 O3 P2 S'
_chemical_formula_sum 'C26 H22 N4 O3 P2 S'
_chemical_formula_weight 532.48
_chemical_name_systematic
;
 ?
;
_space_group_IT_number 2
_symmetry_cell_setting triclinic
_symmetry_Int_Tables_number 2
_symmetry_space_group_name_Hall '-P 1'
_symmetry_space_group_name_H-M 'P -1'
_atom_sites_solution_hydrogens geom
_atom_sites_solution_primary direct
_atom_sites_solution_secondary difmap
_audit_creation_date 2016-04-21T17:31:20-00:00
_audit_creation_method 'WinGX routine CIF_UPDATE'
_audit_update_record
;
2016-05-02 deposited with the CCDC.
2016-05-12 downloaded from the CCDC.
;
_cell_angle_alpha 65.9950(10)
_cell_angle_beta 80.8110(10)
_cell_angle_gamma 73.7530(10)
_cell_formula_units_Z 2
_cell_length_a 9.1492(3)
_cell_length_b 11.6047(4)
_cell_length_c 13.4675(5)
_cell_measurement_reflns_used 8989
_cell_measurement_temperature 180(2)
_cell_measurement_theta_max 32.36
_cell_measurement_theta_min 2.64
_cell_measurement_wavelength 0.71073
_cell_volume 1252.34(8)
_computing_cell_refinement 'APEX2 and SAINT'
_computing_data_collection APEX2
_computing_data_reduction SAINT
_computing_molecular_graphics 'Ortep-3 for Windows (Farrugia, 1997)'
_computing_publication_material 'WinGX publication routines (Farrugia, 1999)'
_computing_structure_refinement 'SHELXL-97 (Sheldrick, 2008)'
_computing_structure_solution 'SIR92 (Giacovazzo et al, 1993)'
_diffrn_ambient_temperature 180(2)
_diffrn_measured_fraction_theta_full 0.993
_diffrn_measured_fraction_theta_max 0.993
_diffrn_measurement_device_type 'Bruker Kappa APEX II'
_diffrn_measurement_method \w-\f
_diffrn_radiation_monochromator graphite
_diffrn_radiation_probe x-ray
_diffrn_radiation_source 'fine-focus sealed tube'
_diffrn_radiation_type MoK\a
_diffrn_radiation_wavelength 0.71073
_diffrn_reflns_av_R_equivalents 0.0387
_diffrn_reflns_av_unetI/netI 0.0329
_diffrn_reflns_limit_h_max 11
_diffrn_reflns_limit_h_min -11
_diffrn_reflns_limit_k_max 13
_diffrn_reflns_limit_k_min -13
_diffrn_reflns_limit_l_max 16
_diffrn_reflns_limit_l_min -15
_diffrn_reflns_number 15257
_diffrn_reflns_theta_full 25.35
_diffrn_reflns_theta_max 25.35
_diffrn_reflns_theta_min 2.92
_diffrn_standards_decay_% 0
_diffrn_standards_interval_count 0
_diffrn_standards_interval_time 0
_diffrn_standards_number 0
_exptl_absorpt_coefficient_mu 0.294
_exptl_absorpt_correction_T_max 0.993
_exptl_absorpt_correction_T_min 0.950
_exptl_absorpt_correction_type multi-scan
_exptl_absorpt_process_details
;
        [c.f. r.h. blessing, acta cryst. (1995), a51, 33-38]
;
_exptl_crystal_colour colourless
_exptl_crystal_density_diffrn 1.412
_exptl_crystal_density_method 'not measured'
_exptl_crystal_description plate
_exptl_crystal_F_000 552
_exptl_crystal_size_max 0.175
_exptl_crystal_size_mid 0.125
_exptl_crystal_size_min 0.125
_refine_diff_density_max 0.345
_refine_diff_density_min -0.394
_refine_diff_density_rms 0.051
_refine_ls_extinction_method none
_refine_ls_goodness_of_fit_ref 1.045
_refine_ls_hydrogen_treatment mixed
_refine_ls_matrix_type full
_refine_ls_number_parameters 333
_refine_ls_number_reflns 4538
_refine_ls_number_restraints 2
_refine_ls_restrained_S_all 1.045
_refine_ls_R_factor_all 0.0356
_refine_ls_R_factor_gt 0.0304
_refine_ls_shift/su_max 0
_refine_ls_shift/su_mean 0
_refine_ls_structure_factor_coef Fsqd
_refine_ls_weighting_details 'calc w=1/[\s^2^(Fo^2^)+(0.0432P)^2^+0.5504P] where P=(Fo^2^+2Fc^2^)/3'
_refine_ls_weighting_scheme calc
_refine_ls_wR_factor_gt 0.083
_refine_ls_wR_factor_ref 0.0873
_reflns_number_gt 4009
_reflns_number_total 4538
_reflns_threshold_expression >2sigma(I)
_cod_data_source_file c6dt01106c1.cif
_cod_data_source_block cpd23
_cod_depositor_comments 'Adding full bibliography for 7039261--7039268.cif.'
_cod_database_code 7039268

loop_
_symmetry_equiv_pos_as_xyz
'x, y, z'
'-x, -y, -z'

loop_
_atom_site_label
_atom_site_type_symbol
_atom_site_fract_x
_atom_site_fract_y
_atom_site_fract_z
_atom_site_U_iso_or_equiv
_atom_site_adp_type
_atom_site_occupancy
_atom_site_symmetry_multiplicity
_atom_site_calc_flag
_atom_site_refinement_flags
C1 C 0.85188(18) -0.12636(15) 0.31418(13) 0.0187(3) Uani 1 1 d .
C3 C 0.98069(18) -0.30114(15) 0.46450(13) 0.0199(3) Uani 1 1 d .
C16 C 0.8773(2) 0.38262(16) 0.05926(14) 0.0245(4) Uani 1 1 d .
C17 C 1.0054(2) 0.34163(19) 0.00238(16) 0.0317(4) Uani 1 1 d .
H17 H 1.0974 0.2929 0.0381 0.038 Uiso 1 1 calc R
C18 C 0.9988(2) 0.3723(2) -0.10821(16) 0.0386(5) Uani 1 1 d .
H18 H 1.0868 0.3443 -0.1483 0.046 Uiso 1 1 calc R
C19 C 0.8655(3) 0.4429(2) -0.15966(16) 0.0429(5) Uani 1 1 d .
H19 H 0.8609 0.4633 -0.2351 0.051 Uiso 1 1 calc R
C20 C 0.7380(3) 0.4844(2) -0.10119(17) 0.0454(5) Uani 1 1 d .
H20 H 0.646 0.5335 -0.1369 0.055 Uiso 1 1 calc R
C21 C 0.7429(2) 0.45503(19) 0.00904(16) 0.0352(4) Uani 1 1 d .
H21 H 0.6556 0.4842 0.049 0.042 Uiso 1 1 calc R
C4 C 0.55095(18) 0.03999(16) 0.27918(13) 0.0211(3) Uani 1 1 d .
C5 C 0.5061(2) -0.05588(19) 0.37228(15) 0.0306(4) Uani 1 1 d .
H5 H 0.5796 -0.1317 0.4105 0.037 Uiso 1 1 calc R
C6 C 0.3542(2) -0.0410(2) 0.40952(16) 0.0391(5) Uani 1 1 d .
H6 H 0.3236 -0.107 0.4727 0.047 Uiso 1 1 calc R
C7 C 0.2476(2) 0.0697(2) 0.35481(16) 0.0349(5) Uani 1 1 d .
H7 H 0.1437 0.0796 0.3805 0.042 Uiso 1 1 calc R
C8 C 0.2910(2) 0.1664(2) 0.26271(16) 0.0321(4) Uani 1 1 d .
H8 H 0.2172 0.2429 0.2259 0.039 Uiso 1 1 calc R
C9 C 0.44199(19) 0.15162(17) 0.22418(15) 0.0252(4) Uani 1 1 d .
H9 H 0.4715 0.2174 0.1603 0.03 Uiso 1 1 calc R
C10 C 0.74965(18) 0.02248(16) 0.09362(13) 0.0207(3) Uani 1 1 d .
C11 C 0.6884(2) -0.06704(19) 0.08043(15) 0.0314(4) Uani 1 1 d .
H11 H 0.647 -0.1282 0.1417 0.038 Uiso 1 1 calc R
C12 C 0.6882(2) -0.0666(2) -0.02261(17) 0.0388(5) Uani 1 1 d .
H12 H 0.6476 -0.1283 -0.0318 0.047 Uiso 1 1 calc R
C13 C 0.7464(3) 0.0228(2) -0.11166(16) 0.0424(5) Uani 1 1 d .
H13 H 0.7443 0.0236 -0.1822 0.051 Uiso 1 1 calc R
C14 C 0.8074(3) 0.1109(2) -0.09869(17) 0.0548(7) Uani 1 1 d .
H14 H 0.8487 0.1718 -0.1603 0.066 Uiso 1 1 calc R
C15 C 0.8092(3) 0.1114(2) 0.00395(16) 0.0418(5) Uani 1 1 d .
H15 H 0.8512 0.1728 0.0126 0.05 Uiso 1 1 calc R
C22 C 0.56009(19) 0.41157(16) 0.30156(13) 0.0228(4) Uani 1 1 d .
C27 C 0.6184(2) 0.51763(18) 0.27967(16) 0.0323(4) Uani 1 1 d .
H27 H 0.7112 0.5264 0.2374 0.039 Uiso 1 1 calc R
C26 C 0.5389(2) 0.61130(19) 0.32061(17) 0.0392(5) Uani 1 1 d .
H26 H 0.5782 0.6844 0.3067 0.047 Uiso 1 1 calc R
C25 C 0.4042(2) 0.5992(2) 0.38103(18) 0.0412(5) Uani 1 1 d .
H25 H 0.3498 0.6643 0.4078 0.049 Uiso 1 1 calc R
C24 C 0.3480(2) 0.4921(2) 0.40280(17) 0.0406(5) Uani 1 1 d .
H24 H 0.2549 0.4837 0.4448 0.049 Uiso 1 1 calc R
C23 C 0.4266(2) 0.39649(19) 0.36366(15) 0.0308(4) Uani 1 1 d .
H23 H 0.3889 0.3221 0.3795 0.037 Uiso 1 1 calc R
N1 N 0.92192(16) -0.34115(13) 0.40332(11) 0.0223(3) Uani 1 1 d .
N2 N 1.05280(18) -0.38078(14) 0.55467(12) 0.0270(3) Uani 1 1 d D
N3 N 0.84656(16) -0.23884(13) 0.31834(11) 0.0220(3) Uani 1 1 d .
N4 N 0.82137(16) 0.13607(13) 0.21867(11) 0.0221(3) Uani 1 1 d .
O1 O 0.86477(14) 0.21740(12) 0.36664(9) 0.0263(3) Uani 1 1 d .
O2 O 0.62762(13) 0.31753(11) 0.25705(10) 0.0244(3) Uani 1 1 d .
O3 O 0.88832(13) 0.35110(11) 0.17076(9) 0.0234(3) Uani 1 1 d .
P2 P 0.80524(5) 0.24662(4) 0.26156(3) 0.01830(11) Uani 1 1 d .
P1 P 0.74591(5) 0.02782(4) 0.22531(3) 0.01706(11) Uani 1 1 d .
S1 S 0.95297(5) -0.13295(4) 0.41604(3) 0.02249(12) Uani 1 1 d .
H102 H 1.063(2) -0.4670(10) 0.5750(15) 0.029(5) Uiso 1 1 d D
H202 H 1.088(2) -0.345(2) 0.5915(17) 0.048(6) Uiso 1 1 d D

loop_
_atom_site_aniso_label
_atom_site_aniso_U_11
_atom_site_aniso_U_22
_atom_site_aniso_U_33
_atom_site_aniso_U_23
_atom_site_aniso_U_13
_atom_site_aniso_U_12
C1 0.0206(8) 0.0183(8) 0.0187(8) -0.0087(7) -0.0015(6) -0.0044(6)
C3 0.0226(8) 0.0161(8) 0.0223(8) -0.0092(7) -0.0008(7) -0.0037(6)
C16 0.0339(9) 0.0173(8) 0.0231(9) -0.0048(7) -0.0014(7) -0.0120(7)
C17 0.0322(10) 0.0320(10) 0.0332(10) -0.0123(8) 0.0014(8) -0.0133(8)
C18 0.0466(12) 0.0419(12) 0.0326(11) -0.0165(9) 0.0128(9) -0.0234(10)
C19 0.0642(15) 0.0393(12) 0.0228(10) -0.0033(9) -0.0013(10) -0.0226(11)
C20 0.0528(13) 0.0402(12) 0.0316(11) -0.0007(9) -0.0137(10) -0.0069(10)
C21 0.0375(11) 0.0298(10) 0.0305(10) -0.0067(8) -0.0036(8) -0.0021(8)
C4 0.0222(8) 0.0229(9) 0.0231(8) -0.0135(7) -0.0018(7) -0.0053(7)
C5 0.0289(9) 0.0333(10) 0.0242(9) -0.0078(8) 0.0026(7) -0.0064(8)
C6 0.0360(11) 0.0529(13) 0.0291(10) -0.0160(10) 0.0093(8) -0.0174(10)
C7 0.0244(9) 0.0542(13) 0.0396(11) -0.0328(10) 0.0052(8) -0.0112(9)
C8 0.0248(9) 0.0361(11) 0.0432(11) -0.0248(9) -0.0093(8) -0.0003(8)
C9 0.0259(9) 0.0237(9) 0.0292(9) -0.0119(8) -0.0060(7) -0.0056(7)
C10 0.0226(8) 0.0203(8) 0.0202(8) -0.0098(7) -0.0034(7) -0.0022(7)
C11 0.0402(10) 0.0314(10) 0.0282(10) -0.0129(8) -0.0045(8) -0.0130(8)
C12 0.0490(12) 0.0406(12) 0.0380(11) -0.0239(10) -0.0125(9) -0.0083(10)
C13 0.0599(14) 0.0472(13) 0.0263(10) -0.0226(10) -0.0048(9) -0.0075(11)
C14 0.094(2) 0.0563(15) 0.0228(11) -0.0157(10) 0.0089(11) -0.0374(14)
C15 0.0687(15) 0.0431(12) 0.0256(10) -0.0166(9) 0.0076(9) -0.0317(11)
C22 0.0247(8) 0.0212(9) 0.0228(8) -0.0104(7) -0.0045(7) -0.0012(7)
C27 0.0332(10) 0.0290(10) 0.0379(11) -0.0165(9) 0.0059(8) -0.0110(8)
C26 0.0487(12) 0.0263(10) 0.0472(12) -0.0196(9) 0.0024(10) -0.0102(9)
C25 0.0427(12) 0.0375(12) 0.0480(13) -0.0280(10) 0.0023(10) -0.0010(9)
C24 0.0342(11) 0.0509(13) 0.0436(12) -0.0289(11) 0.0111(9) -0.0113(10)
C23 0.0317(10) 0.0331(10) 0.0311(10) -0.0144(8) 0.0025(8) -0.0121(8)
N1 0.0282(7) 0.0154(7) 0.0234(7) -0.0068(6) -0.0075(6) -0.0029(6)
N2 0.0410(9) 0.0167(7) 0.0250(8) -0.0084(6) -0.0135(7) -0.0023(6)
N3 0.0266(7) 0.0168(7) 0.0226(7) -0.0069(6) -0.0059(6) -0.0032(6)
N4 0.0272(7) 0.0189(7) 0.0227(7) -0.0102(6) 0.0010(6) -0.0070(6)
O1 0.0330(7) 0.0242(6) 0.0239(6) -0.0102(5) -0.0077(5) -0.0050(5)
O2 0.0216(6) 0.0259(6) 0.0318(7) -0.0174(5) -0.0022(5) -0.0044(5)
O3 0.0289(6) 0.0205(6) 0.0237(6) -0.0082(5) -0.0010(5) -0.0110(5)
P2 0.0216(2) 0.0154(2) 0.0198(2) -0.00760(17) -0.00267(16) -0.00504(17)
P1 0.0207(2) 0.0145(2) 0.0170(2) -0.00684(17) -0.00135(16) -0.00413(16)
S1 0.0303(2) 0.0153(2) 0.0245(2) -0.00831(17) -0.00811(17) -0.00468(17)

loop_
_atom_type_symbol
_atom_type_description
_atom_type_scat_dispersion_real
_atom_type_scat_dispersion_imag
_atom_type_scat_source
C C 0.0033 0.0016 'International Tables Vol C Tables 4.2.6.8 and 6.1.1.4'
H H 0 0 'International Tables Vol C Tables 4.2.6.8 and 6.1.1.4'
N N 0.0061 0.0033 'International Tables Vol C Tables 4.2.6.8 and 6.1.1.4'
O O 0.0106 0.006 'International Tables Vol C Tables 4.2.6.8 and 6.1.1.4'
P P 0.1023 0.0942 'International Tables Vol C Tables 4.2.6.8 and 6.1.1.4'
S S 0.1246 0.1234 'International Tables Vol C Tables 4.2.6.8 and 6.1.1.4'

loop_
_geom_angle_atom_site_label_1
_geom_angle_atom_site_label_2
_geom_angle_atom_site_label_3
_geom_angle
N3 C1 S1 114.55(12)
N3 C1 P1 125.31(12)
S1 C1 P1 119.63(9)
N2 C3 N1 123.73(15)
N2 C3 S1 122.55(12)
N1 C3 S1 113.71(12)
C17 C16 C21 121.56(17)
C17 C16 O3 117.76(16)
C21 C16 O3 120.66(16)
C16 C17 C18 119.23(19)
C16 C17 H17 120.4
C18 C17 H17 120.4
C19 C18 C17 120.20(19)
C19 C18 H18 119.9
C17 C18 H18 119.9
C18 C19 C20 119.74(19)
C18 C19 H19 120.1
C20 C19 H19 120.1
C19 C20 C21 120.7(2)
C19 C20 H20 119.6
C21 C20 H20 119.6
C16 C21 C20 118.52(19)
C16 C21 H21 120.7
C20 C21 H21 120.7
C5 C4 C9 119.41(16)
C5 C4 P1 122.87(13)
C9 C4 P1 117.72(13)
C6 C5 C4 120.14(18)
C6 C5 H5 119.9
C4 C5 H5 119.9
C7 C6 C5 120.00(19)
C7 C6 H6 120
C5 C6 H6 120
C6 C7 C8 120.44(17)
C6 C7 H7 119.8
C8 C7 H7 119.8
C7 C8 C9 119.96(18)
C7 C8 H8 120
C9 C8 H8 120
C8 C9 C4 120.05(17)
C8 C9 H9 120
C4 C9 H9 120
C15 C10 C11 119.79(16)
C15 C10 P1 119.51(13)
C11 C10 P1 120.66(13)
C12 C11 C10 119.64(18)
C12 C11 H11 120.2
C10 C11 H11 120.2
C13 C12 C11 120.33(18)
C13 C12 H12 119.8
C11 C12 H12 119.8
C14 C13 C12 120.08(18)
C14 C13 H13 120
C12 C13 H13 120
C13 C14 C15 120.3(2)
C13 C14 H14 119.8
C15 C14 H14 119.8
C10 C15 C14 119.83(18)
C10 C15 H15 120.1
C14 C15 H15 120.1
C23 C22 C27 121.43(16)
C23 C22 O2 116.15(15)
C27 C22 O2 122.32(15)
C22 C27 C26 118.84(17)
C22 C27 H27 120.6
C26 C27 H27 120.6
C25 C26 C27 120.58(18)
C25 C26 H26 119.7
C27 C26 H26 119.7
C26 C25 C24 119.86(18)
C26 C25 H25 120.1
C24 C25 H25 120.1
C25 C24 C23 120.49(18)
C25 C24 H24 119.8
C23 C24 H24 119.8
C22 C23 C24 118.79(18)
C22 C23 H23 120.6
C24 C23 H23 120.6
C3 N1 N3 111.85(13)
C3 N2 H102 117.9(12)
C3 N2 H202 117.9(15)
H102 N2 H202 124(2)
C1 N3 N1 113.39(13)
P1 N4 P2 143.33(10)
C22 O2 P2 123.85(10)
C16 O3 P2 121.09(10)
O1 P2 N4 120.87(7)
O1 P2 O3 106.88(7)
N4 P2 O3 106.30(7)
O1 P2 O2 111.42(7)
N4 P2 O2 105.11(7)
O3 P2 O2 105.15(6)
N4 P1 C10 110.82(8)
N4 P1 C1 108.61(7)
C10 P1 C1 108.44(7)
N4 P1 C4 116.28(7)
C10 P1 C4 106.78(7)
C1 P1 C4 105.56(8)
C1 S1 C3 86.43(8)

loop_
_geom_bond_atom_site_label_1
_geom_bond_atom_site_label_2
_geom_bond_distance
C1 N3 1.298(2)
C1 S1 1.7388(16)
C1 P1 1.7976(16)
C3 N2 1.329(2)
C3 N1 1.333(2)
C3 S1 1.7433(16)
C16 C17 1.373(3)
C16 C21 1.379(3)
C16 O3 1.407(2)
C17 C18 1.391(3)
C17 H17 0.95
C18 C19 1.374(3)
C18 H18 0.95
C19 C20 1.383(3)
C19 H19 0.95
C20 C21 1.387(3)
C20 H20 0.95
C21 H21 0.95
C4 C5 1.391(2)
C4 C9 1.398(2)
C4 P1 1.8047(16)
C5 C6 1.388(3)
C5 H5 0.95
C6 C7 1.379(3)
C6 H6 0.95
C7 C8 1.384(3)
C7 H7 0.95
C8 C9 1.385(3)
C8 H8 0.95
C9 H9 0.95
C10 C15 1.382(3)
C10 C11 1.390(2)
C10 P1 1.7942(16)
C11 C12 1.386(3)
C11 H11 0.95
C12 C13 1.375(3)
C12 H12 0.95
C13 C14 1.372(3)
C13 H13 0.95
C14 C15 1.387(3)
C14 H14 0.95
C15 H15 0.95
C22 C23 1.377(2)
C22 C27 1.382(2)
C22 O2 1.403(2)
C27 C26 1.390(3)
C27 H27 0.95
C26 C25 1.373(3)
C26 H26 0.95
C25 C24 1.381(3)
C25 H25 0.95
C24 C23 1.391(3)
C24 H24 0.95
C23 H23 0.95
N1 N3 1.3723(19)
N2 H102 0.904(9)
N2 H202 0.900(10)
N4 P1 1.5611(14)
N4 P2 1.5720(13)
O1 P2 1.4720(12)
O2 P2 1.6014(12)
O3 P2 1.5986(12)
